data_4304121
loop_
_publ_author_name
'Dmitri O. Charkin'
'Roman O. Grischenko'
'Arman A. Sadybekov'
'Richard J. Goff'
'Philip Lightfoot'

_publ_contact_author_address
; 
Inorganic Chemistry Division, 
Chemistry Department, Moscow State 
University Leninskie Gory 1 Moscow 
119991 Russia
;
_publ_contact_author_email charkin@inorg.chem.msu.ru
_publ_contact_author_fax +7-495-9390998
_publ_contact_author_name 'Charkin, Dmitri O.'
_publ_contact_author_phone +7-495-9393504
_publ_section_title
;
A New Approach to Synthesis of Layered Fluorites Containing Molecular
Anions: Synthesis of Ln2O2CO3, K(LnO)CO3, and Ln2O2CrO4 via Metathesis
Reactions
;
_journal_name_full 'Inorganic Chemistry'
_journal_page_first 3065
_journal_page_last 3071
_journal_paper_doi 10.1021/ic701558m
_journal_volume 47
_journal_year 2008
_chemical_formula_sum 'Cr La2 O6'
_chemical_formula_weight 425.80
_chemical_name_systematic ' ?'
_space_group_IT_number 15
_symmetry_cell_setting monoclinic
_symmetry_space_group_name_Hall '-C 2yc'
_symmetry_space_group_name_H-M 'C 1 2/c 1'
_audit_author_name La2CrO6
_audit_creation_date 2007-08-02T16:19
_audit_creation_method 'from EXP file using GSAS2CIF'
_audit_update_record ' 2007-08-02T16:19  Initial CIF as created by GSAS2CIF'
_cell_angle_alpha 90.0
_cell_angle_beta 107.3624(6)
_cell_angle_gamma 90.0
_cell_formula_units_Z 4
_cell_length_a 14.4001(2)
_cell_length_b 4.40948(8)
_cell_length_c 8.4719(1)
_cell_volume 513.429(13)
_computing_structure_refinement GSAS
_diffrn_radiation_probe neutron
_diffrn_radiation_wavelength 1.59432
_exptl_absorpt_correction_T_max 1.00000
_exptl_absorpt_correction_T_min 1.00000
_exptl_absorpt_process_details
;   GSAS Absorption/surface roughness correction: function number 0
 No correction is applied.
;
_pd_block_id 2007-08-02T16:19|LA2CRO6|La2CrO6|D2b
_pd_calc_method 'Rietveld Refinement'
_pd_instr_location ' ?'
_pd_phase_name La2CrO6
_pd_proc_info_datetime 2007-08-02T16:19:53
_pd_proc_info_excluded_regions ' ?'
_pd_proc_ls_background_function
;   GSAS Background function number 2 with  9 terms.
 Cosine Fourier series
      1:    37.1431     2:   -4.85167     3:    5.78414     4:  -0.289947    
      5:    3.92405     6:  -0.900066     7:    1.65111     8:   0.328564    
      9:    1.58250    
;
_pd_proc_ls_peak_cutoff 0.00050
_pd_proc_ls_profile_function
;
 CW Profile function number 2 with  18 terms
 Profile coefficients for Simpson's rule integration of pseudovoigt function
 C.J. Howard (1982). J. Appl. Cryst.,15,615-620.
 P. Thompson, D.E. Cox & J.B. Hastings (1987). J. Appl. Cryst.,20,79-83.
 Peak tails are ignored  where the intensity is below 0.0005 times the peak
   Aniso. broadening axis   0.0   0.0   1.0
;
_pd_proc_ls_prof_R_factor 0.0436
_pd_proc_ls_prof_wR_expected 0.1309
_pd_proc_ls_prof_wR_factor 0.0563
_pd_spec_mounting ' ?'
_refine_ls_goodness_of_fit_all 0.43
_refine_ls_matrix_type full
_refine_ls_number_parameters 49
_refine_ls_number_restraints 0
_refine_ls_R_Fsqd_factor 0.05146
_refine_ls_shift/su_max 0.01
_refine_ls_shift/su_mean 0.00
_cod_data_source_file ic701558m_si.cif
_cod_data_source_block LA2CRO6_publ
_cod_depositor_comments
;
The following automatic conversions were performed:
'_geom_angle_publ_flag' value 'N' changed to 'n' according to
'/home/saulius/struct/CIF-dictionaries/cif_core.dic' dictionary named
'cif_core.dic' version 2.4.1 from 2010-06-29 (61
time).

'_geom_bond_publ_flag' value 'N' changed to 'n' according to
'/home/saulius/struct/CIF-dictionaries/cif_core.dic' dictionary named
'cif_core.dic' version 2.4.1 from 2010-06-29 (26 times).

Automatic conversion script
Id: cif_fix_enum 1527 2010-12-29 10:47:43Z saulius 
;
_cod_original_cell_volume 513.43(2)
_cod_original_sg_symbol_H-M 'C 2/c'
_cod_database_code 4304121
_gsas_exptl_extinct_corr_t_min 1.00000
_gsas_exptl_extinct_corr_t_max 1.00000

loop_
_symmetry_equiv_pos_site_id
_symmetry_equiv_pos_as_xyz
1 +x,+y,+z
2 -x,+y,-z+1/2
-1 -x,-y,-z
-2 +x,-y,+z+1/2
101 +x+1/2,+y+1/2,+z
102 -x+1/2,+y+1/2,-z+1/2
-101 -x+1/2,-y+1/2,-z
-102 +x+1/2,-y+1/2,+z+1/2

loop_
_atom_site_aniso_label
_atom_site_aniso_U_11
_atom_site_aniso_U_12
_atom_site_aniso_U_13
_atom_site_aniso_U_22
_atom_site_aniso_U_23
_atom_site_aniso_U_33
O2 0.0162(9) -0.0010(9) 0.0056(9) 0.0084(8) 0.0047(7) 0.0120(10)
O3 0.0159(10) 0.0107(8) 0.0057(10) 0.0189(11) 0.0046(10) 0.0117(11)

loop_
_atom_site_type_symbol
_atom_site_label
_atom_site_fract_x
_atom_site_fract_y
_atom_site_fract_z
_atom_site_occupancy
_atom_site_thermal_displace_type
_atom_site_U_iso_or_equiv
_atom_site_symmetry_multiplicity
La La1 0.17022(9) 0.4935(4) 0.08532(21) 1.0 Uiso 0.00374(24) 8
Cr Cr1 0.0 0.0427(9) 0.25 1.0 Uiso 0.0074(9) 4
O O1 0.24368(10) -0.0176(5) 0.12197(23) 1.0 Uiso 0.00495(33) 8
O O2 -0.00088(16) 0.2672(4) 0.09172(24) 1.0 Uani 0.01187 8
O O3 0.09820(14) -0.1641(5) 0.29788(30) 1.0 Uani 0.01515 8

loop_
_atom_type_symbol
_atom_type_number_in_cell
_atom_type_scat_length_neutron
_atom_type_scat_source
La 8.0 0.8240 International_Tables_Vol_C
Cr 4.0 0.3635 International_Tables_Vol_C
O 24.0 0.5803 International_Tables_Vol_C

loop_
_geom_angle_atom_site_label_1
_geom_angle_atom_site_label_2
_geom_angle_atom_site_label_3
_geom_angle
_geom_angle_site_symmetry_1
_geom_angle_site_symmetry_2
_geom_angle_site_symmetry_3
_geom_angle_publ_flag
La1 La1 La1 71.91(5) 102_545 . 102_555 n
La1 La1 La1 68.87(4) 102_545 . -101_554 n
La1 La1 O1 39.34(4) 102_545 . 1_555 n
La1 La1 O1 106.57(7) 102_545 . 1_565 n
La1 La1 O1 38.16(7) 102_545 . 102_555 n
La1 La1 O1 103.36(7) 102_545 . -101_444 n
La1 La1 O2 97.41(7) 102_545 . 1_555 n
La1 La1 O2 154.61(8) 102_545 . -1_565 n
La1 La1 O3 109.41(6) 102_545 . -2_555 n
La1 La1 La1 108.32(6) 102_555 . -101_554 n
La1 La1 O1 107.35(7) 102_555 . 1_555 n
La1 La1 O1 38.90(5) 102_555 . 1_565 n
La1 La1 O1 40.32(7) 102_555 . 102_555 n
La1 La1 O1 100.37(7) 102_555 . -101_444 n
La1 La1 O2 124.56(9) 102_555 . 1_555 n
La1 La1 O2 116.05(6) 102_555 . -1_565 n
La1 La1 O3 161.94(9) 102_555 . -2_555 n
La1 La1 O1 40.04(5) -101_444 . 1_555 n
La1 La1 O1 105.68(7) -101_444 . 1_565 n
La1 La1 O1 101.46(7) -101_444 . 102_555 n
La1 La1 O1 40.72(6) -101_444 . -101_444 n
La1 La1 O2 118.03(8) -101_555 . 1_555 n
La1 La1 O2 125.02(9) -101_555 . -1_565 n
La1 La1 O3 57.89(6) -101_555 . -2_555 n
O1 La1 O1 130.77(8) 1_555 . 1_565 n
O1 La1 O1 77.49(8) 1_555 . 102_555 n
O1 La1 O1 80.75(9) 1_555 . -101_444 n
O1 La1 O2 91.11(7) 1_555 . 1_555 n
O1 La1 O2 135.77(8) 1_555 . -1_565 n
O1 La1 O3 70.40(8) 1_555 . -2_555 n
O1 La1 O1 79.21(8) 1_565 . 102_555 n
O1 La1 O1 75.67(9) 1_565 . -101_444 n
O1 La1 O2 135.37(9) 1_565 . 1_555 n
O1 La1 O2 90.64(7) 1_565 . -1_565 n
O1 La1 O3 128.86(10) 1_565 . -2_555 n
O1 La1 O1 121.63(8) 102_555 . -101_444 n
O1 La1 O2 99.50(8) 102_555 . 1_555 n
O1 La1 O2 133.37(9) 102_555 . -1_565 n
O1 La1 O3 146.81(10) 102_555 . -2_555 n
O1 La1 O2 134.54(9) -101_555 . 1_555 n
O1 La1 O2 98.85(8) -101_555 . -1_565 n
O1 La1 O3 61.62(7) -101_555 . -2_555 n
O2 La1 O2 57.74(7) 1_555 . -1_565 n
O2 La1 O3 73.46(7) 1_555 . -2_555 n
O2 La1 O3 70.88(7) -1_565 . -2_555 n
O2 Cr1 O2 106.98(27) 1_555 . 2_555 n
O2 Cr1 O3 109.33(12) 1_555 . 1_555 n
O2 Cr1 O3 109.58(11) 1_555 . 2_555 n
O2 Cr1 O3 109.58(11) 2_555 . 1_555 n
O2 Cr1 O3 109.33(12) 2_555 . 2_555 n
O3 Cr1 O3 111.92(27) 1_555 . 2_555 n
La1 O1 La1 130.77(8) 1_545 . 1_555 n
La1 O1 La1 102.94(9) 1_545 . 102_545 n
La1 O1 La1 104.33(9) 1_545 . -101_554 n
La1 O1 La1 100.35(9) 1_555 . 102_545 n
La1 O1 La1 99.25(9) 1_555 . -101_554 n
La1 O1 La1 121.51(8) 102_545 . -101_554 n
La1 O2 La1 122.26(7) 1_555 . -1_565 n
La1 O2 Cr1 116.94(11) 1_555 . 1_555 n
La1 O2 Cr1 118.30(11) -1_565 . 1_555 n
La1 O3 Cr1 125.76(13) -2_446 . 1_555 n

loop_
_geom_bond_atom_site_label_1
_geom_bond_atom_site_label_2
_geom_bond_distance
_geom_bond_site_symmetry_1
_geom_bond_site_symmetry_2
_geom_bond_publ_flag
La1 La1 3.7550(23) . 102_545 n
La1 La1 3.7550(23) . 102_555 n
La1 La1 3.7368(31) . -101_445 n
La1 La1 3.8036(30) . -101_455 n
La1 O1 2.4696(25) . 1_555 n
La1 O1 2.3803(26) . 1_565 n
La1 O1 2.4196(22) . 102_555 n
La1 O1 2.4356(24) . -101_445 n
La1 O2 2.6740(25) . 1_555 n
La1 O2 2.6696(26) . -1_565 n
La1 O3 2.7771(28) . 1_565 n
La1 O3 2.7583(28) . -2_554 n
Cr1 O2 1.6636(30) . 1_555 n
Cr1 O2 1.6636(30) . 2_555 n
Cr1 O3 1.6289(30) . 1_555 n
Cr1 O3 1.6289(30) . 2_555 n
O1 La1 2.3803(26) . 1_545 n
O1 La1 2.4696(25) . 1_555 n
O1 La1 2.4196(22) . 102_545 n
O1 La1 2.4356(24) . -101_445 n
O2 La1 2.6740(25) . 1_555 n
O2 La1 2.6696(26) . -1_565 n
O2 Cr1 1.6636(30) . 1_555 n
O3 La1 2.7771(28) . 1_545 n
O3 La1 2.7583(28) . -2_555 n
O3 Cr1 1.6289(30) . 1_555 n
